data_4343865
loop_
_publ_author_name
'Joszai, R.'
'Beszeda, I.'
'Benyei, C.'
'Nagy, P.'
'Kovacs, M.'
'Maliarik, M.'
'Fischer, A.'
'Shchukarev, A.'
'Toth, I.'

_publ_section_title
;
 Metal-metal bond or isolated metal centers? Interaction of Hg (C N)2 with
 square planar transition metal cyanides
;
_journal_name_full 'Inorganic Chemistry'
_journal_page_first 9643
_journal_page_last 9651
_journal_volume 44
_journal_year 2005
_chemical_formula_sum 'C6 H4 Hg N6 Na2 O2 Pd'
_chemical_name_systematic 'Na2 Pd Hg (C N)6 (H2 O)2'
_space_group_IT_number 2
_symmetry_space_group_name_Hall '-P 1'
_symmetry_space_group_name_H-M 'P -1'
_cell_angle_alpha 102.94
_cell_angle_beta 100.88
_cell_angle_gamma 94.85
_cell_formula_units_Z 1
_cell_length_a 3.77
_cell_length_b 9.172
_cell_length_c 9.838
_cell_volume 322.713
_citation_journal_id_ASTM INOCAJ
_cod_data_source_file Joszai_INOCAJ_2005_662.cif
_cod_data_source_block C6H4Hg1N6Na2O2Pd1
_cod_original_cell_volume 322.7135
_cod_original_formula_sum 'C6 H4 Hg1 N6 Na2 O2 Pd1'
_cod_database_code 4343865

loop_
_symmetry_equiv_pos_as_xyz
x,y,z
-x,-y,-z

loop_
_atom_site_label
_atom_site_type_symbol
_atom_site_fract_x
_atom_site_fract_y
_atom_site_fract_z
_atom_site_occupancy
_atom_site_U_iso_or_equiv
O1 O-2 0.478 0.5886 0.1306 0.5 0.0
C2 C+2 0.5547 -0.0519 0.299 1 0.0
C3 C+2 0.6444 0.2179 0.5149 1 0.0
Hg1 Hg+2 0 0 0 1 0.0
N2 N-3 0.723 0.3434 0.5265 1 0.0
Pd1 Pd+2 0.5 0 0.5 1 0.0
C1 C+2 0.0568 0.2102 0.1319 1 0.0
N1 N-3 0.5791 -0.0844 0.183 1 0.0
O2 O-2 0.714 0.5923 0.1319 0.5 0.0
N3 N-3 0.0821 0.3251 0.2073 1 0.0
Na1 Na+1 0.6861 0.492 0.3334 1 0.0
